data_2312106
loop_
_publ_author_name
'Metzler, Maurice'
'Bolte, Michael'
'Wagner, Matthias'
'Lerner, Hans-Wolfram'

_publ_section_title
;
 Crystal structure of
 [<i>t</i>BuMgCl]<sub>2</sub>[MgCl<sub>2</sub>(Et<sub>2</sub>O)<sub>2</sub>]<sub>2</sub>.
;
_journal_coeditor_code WM5675
_journal_issue 'Pt 4'
_journal_name_full 'Acta crystallographica. Section E, Crystallographic communications'
_journal_page_first 341
_journal_page_last 344
_journal_paper_doi 10.1107/S2056989023002190
_journal_volume 79
_journal_year 2023
_chemical_formula_iupac '[Mg4 (C4 H9)2 Cl6 (C4 H10 O)4]'
_chemical_formula_moiety 'C24 H58 Cl6 Mg4 O4'
_chemical_formula_sum 'C24 H58 Cl6 Mg4 O4'
_chemical_formula_weight 720.64
_chemical_name_systematic
;
Di-\m~3~-chlorido-tetra-\m~2~-chlorido-tetrakis(diethyl
ether-\k<i>O</i>)bis(1,1-dimethylethyl)tetramagnesium
;
_space_group_crystal_system monoclinic
_space_group_IT_number 14
_space_group_name_Hall '-P 2ybc'
_space_group_name_H-M_alt 'P 1 21/c 1'
_atom_sites_solution_hydrogens geom
_atom_sites_solution_primary direct
_audit_creation_method SHELXL-2016/6
_cell_angle_alpha 90
_cell_angle_beta 99.209(4)
_cell_angle_gamma 90
_cell_formula_units_Z 4
_cell_length_a 11.5663(5)
_cell_length_b 15.4045(8)
_cell_length_c 22.8256(11)
_cell_measurement_reflns_used 19794
_cell_measurement_temperature 173(2)
_cell_measurement_theta_max 25.9
_cell_measurement_theta_min 3.2
_cell_volume 4014.5(3)
_computing_cell_refinement
;
X-Area (Stoe & Cie, 2001)
;
_computing_data_collection
;
X-Area (Stoe & Cie, 2001)
;
_computing_data_reduction
;
X-Area (Stoe & Cie, 2001)
;
_computing_molecular_graphics
;
XP (Sheldrick, 2008) and Mercury (Macrae <i>et al.</i>, 2020)
;
_computing_publication_material
;
SHELXL (Sheldrick, 2015), PLATON (Spek, 2009) and publCIF
(Westrip, 2010)
;
_computing_structure_refinement
;
SHELXL (Sheldrick, 2015)
;
_computing_structure_solution
;
SHELXS (Sheldrick, 2008)
;
_diffrn_ambient_temperature 173(2)
_diffrn_measured_fraction_theta_full 0.997
_diffrn_measured_fraction_theta_max 0.990
_diffrn_measurement_device_type 'STOE IPDS II two-circle-diffractometer'
_diffrn_measurement_method \w
_diffrn_radiation_type MoK\a
_diffrn_radiation_wavelength 0.71073
_diffrn_reflns_av_R_equivalents 0.0325
_diffrn_reflns_av_unetI/netI 0.0427
_diffrn_reflns_limit_h_max 14
_diffrn_reflns_limit_h_min -13
_diffrn_reflns_limit_k_max 18
_diffrn_reflns_limit_k_min -18
_diffrn_reflns_limit_l_max 27
_diffrn_reflns_limit_l_min -27
_diffrn_reflns_number 20835
_diffrn_reflns_theta_full 25.000
_diffrn_reflns_theta_max 25.609
_diffrn_reflns_theta_min 3.204
_diffrn_source 'Genix 3D I\mS microfocus X-ray source'
_exptl_absorpt_coefficient_mu 0.515
_exptl_absorpt_correction_T_max 1.000
_exptl_absorpt_correction_T_min 0.762
_exptl_absorpt_correction_type multi-scan
_exptl_absorpt_process_details
;
(X-Area; Stoe & Cie, 2001)
;
_exptl_crystal_colour colourless
_exptl_crystal_density_diffrn 1.192
_exptl_crystal_description block
_exptl_crystal_F_000 1536
_exptl_crystal_size_max 0.260
_exptl_crystal_size_mid 0.240
_exptl_crystal_size_min 0.190
_refine_diff_density_max 0.231
_refine_diff_density_min -0.179
_refine_ls_extinction_method none
_refine_ls_goodness_of_fit_ref 0.928
_refine_ls_hydrogen_treatment constr
_refine_ls_matrix_type full
_refine_ls_number_parameters 343
_refine_ls_number_reflns 7482
_refine_ls_number_restraints 0
_refine_ls_restrained_S_all 0.928
_refine_ls_R_factor_all 0.0486
_refine_ls_R_factor_gt 0.0302
_refine_ls_shift/su_max 0.001
_refine_ls_shift/su_mean 0.000
_refine_ls_structure_factor_coef Fsqd
_refine_ls_weighting_details 'w=1/[\s^2^(Fo^2^)+(0.0337P)^2^] where P=(Fo^2^+2Fc^2^)/3'
_refine_ls_weighting_scheme calc
_refine_ls_wR_factor_gt 0.0621
_refine_ls_wR_factor_ref 0.0662
_reflns_number_gt 5674
_reflns_number_total 7482
_reflns_threshold_expression 'I > 2\s(I)'
_cod_data_source_file wm5675sup1.cif
_cod_data_source_block I
_cod_original_sg_symbol_H-M 'P 21/c'
_cod_database_code 2312106
_shelx_space_group_comment
;
The symmetry employed for this shelxl refinement is uniquely defined
by the following loop, which should always be used as a source of
symmetry information in preference to the above space-group names.
They are only intended as comments.
;
_shelx_estimated_absorpt_t_min 0.878
_shelx_estimated_absorpt_t_max 0.908

loop_
_space_group_symop_operation_xyz
'x, y, z'
'x, -y+1/2, z+1/2'
'-x, -y, -z'
'-x, y-1/2, -z-1/2'

loop_
_atom_site_type_symbol
_atom_site_label
_atom_site_fract_x
_atom_site_fract_y
_atom_site_fract_z
_atom_site_U_iso_or_equiv
_atom_site_adp_type
_atom_site_calc_flag
_atom_site_occupancy
_atom_site_disorder_assembly
_atom_site_disorder_group
Mg Mg1 0.85944(5) 0.39400(4) 0.67934(3) 0.02116(13) Uani d 1 . .
Mg Mg2 0.55207(5) 0.36837(4) 0.63418(3) 0.02481(14) Uani d 1 . .
Mg Mg3 0.63926(5) 0.34063(4) 0.79150(3) 0.02032(13) Uani d 1 . .
Mg Mg4 0.94919(5) 0.36222(4) 0.83447(3) 0.02314(13) Uani d 1 . .
Cl Cl1 0.70075(4) 0.27496(3) 0.69305(2) 0.02311(10) Uani d 1 . .
Cl Cl2 0.69752(4) 0.47151(3) 0.61844(2) 0.02928(11) Uani d 1 . .
Cl Cl3 1.00678(4) 0.30899(3) 0.74566(2) 0.02581(10) Uani d 1 . .
Cl Cl4 0.79900(4) 0.45596(3) 0.77698(2) 0.02215(9) Uani d 1 . .
Cl Cl5 0.80093(4) 0.26496(3) 0.85501(2) 0.02837(10) Uani d 1 . .
Cl Cl6 0.48646(4) 0.41593(3) 0.72299(2) 0.02612(10) Uani d 1 . .
C C1 0.42463(17) 0.32648(13) 0.56138(9) 0.0304(4) Uani d 1 . .
C C2 0.3138(2) 0.38179(17) 0.55809(12) 0.0535(6) Uani d 1 . .
H H2A 0.283162 0.377124 0.595581 0.080 Uiso calc 1 . .
H H2B 0.332648 0.442554 0.551086 0.080 Uiso calc 1 . .
H H2C 0.254675 0.361090 0.525481 0.080 Uiso calc 1 . .
C C3 0.4687(2) 0.33588(19) 0.50227(11) 0.0567(7) Uani d 1 . .
H H3A 0.491852 0.396248 0.497100 0.085 Uiso calc 1 . .
H H3B 0.536381 0.297756 0.501815 0.085 Uiso calc 1 . .
H H3C 0.406223 0.319693 0.469862 0.085 Uiso calc 1 . .
C C4 0.3894(2) 0.23210(15) 0.56802(12) 0.0520(6) Uani d 1 . .
H H4A 0.360749 0.224622 0.605846 0.078 Uiso calc 1 . .
H H4B 0.327370 0.216466 0.535267 0.078 Uiso calc 1 . .
H H4C 0.457528 0.194528 0.567220 0.078 Uiso calc 1 . .
C C5 1.08079(16) 0.40856(12) 0.90376(9) 0.0289(4) Uani d 1 . .
C C6 1.20470(18) 0.38137(15) 0.89651(11) 0.0417(5) Uani d 1 . .
H H6A 1.209956 0.317874 0.896460 0.063 Uiso calc 1 . .
H H6B 1.222861 0.404082 0.858919 0.063 Uiso calc 1 . .
H H6C 1.260780 0.404700 0.929490 0.063 Uiso calc 1 . .
C C7 1.0590(2) 0.37540(19) 0.96411(10) 0.0529(6) Uani d 1 . .
H H7A 1.061154 0.311799 0.964420 0.079 Uiso calc 1 . .
H H7B 1.119848 0.397862 0.995260 0.079 Uiso calc 1 . .
H H7C 0.982052 0.395248 0.971362 0.079 Uiso calc 1 . .
C C8 1.0774(3) 0.50716(15) 0.90356(13) 0.0589(7) Uani d 1 . .
H H8A 1.091295 0.528701 0.864895 0.088 Uiso calc 1 . .
H H8B 1.000379 0.526878 0.910870 0.088 Uiso calc 1 . .
H H8C 1.138175 0.529492 0.934768 0.088 Uiso calc 1 . .
O O1 0.97092(10) 0.49894(8) 0.67575(6) 0.0256(3) Uani d 1 . .
O O2 0.90985(12) 0.33409(8) 0.60605(6) 0.0304(3) Uani d 1 . .
O O3 0.52786(10) 0.23817(7) 0.80081(6) 0.0224(3) Uani d 1 . .
O O4 0.59432(11) 0.41160(8) 0.86184(6) 0.0271(3) Uani d 1 . .
C C11 1.09484(16) 0.48893(13) 0.67206(10) 0.0327(4) Uani d 1 . .
H H11A 1.114637 0.526710 0.640001 0.039 Uiso calc 1 . .
H H11B 1.109828 0.428090 0.661473 0.039 Uiso calc 1 . .
C C12 1.1731(2) 0.51158(17) 0.72924(12) 0.0499(6) Uani d 1 . .
H H12A 1.255156 0.503804 0.724439 0.075 Uiso calc 1 . .
H H12B 1.159948 0.572157 0.739516 0.075 Uiso calc 1 . .
H H12C 1.155139 0.473516 0.760993 0.075 Uiso calc 1 . .
C C13 0.93368(18) 0.58886(12) 0.67816(10) 0.0358(5) Uani d 1 . .
H H13A 0.991791 0.620817 0.706772 0.043 Uiso calc 1 . .
H H13B 0.857846 0.590729 0.693006 0.043 Uiso calc 1 . .
C C14 0.9204(2) 0.63357(14) 0.61938(12) 0.0505(6) Uani d 1 . .
H H14A 0.895273 0.693650 0.623755 0.076 Uiso calc 1 . .
H H14B 0.995619 0.633238 0.604799 0.076 Uiso calc 1 . .
H H14C 0.861591 0.603132 0.591024 0.076 Uiso calc 1 . .
C C21 0.94137(19) 0.24253(13) 0.60446(10) 0.0379(5) Uani d 1 . .
H H21A 0.902128 0.216780 0.566729 0.045 Uiso calc 1 . .
H H21B 0.912618 0.211830 0.637414 0.045 Uiso calc 1 . .
C C22 1.0726(2) 0.22900(15) 0.60974(12) 0.0460(6) Uani d 1 . .
H H22A 1.089483 0.166741 0.608459 0.069 Uiso calc 1 . .
H H22B 1.101317 0.258229 0.576734 0.069 Uiso calc 1 . .
H H22C 1.111807 0.253278 0.647419 0.069 Uiso calc 1 . .
C C23 0.9223(2) 0.38232(16) 0.55274(9) 0.0417(5) Uani d 1 . .
H H23A 1.000960 0.371057 0.542566 0.050 Uiso calc 1 . .
H H23B 0.916738 0.445178 0.560898 0.050 Uiso calc 1 . .
C C24 0.8313(3) 0.3590(2) 0.50044(11) 0.0675(8) Uani d 1 . .
H H24A 0.843959 0.393417 0.465923 0.101 Uiso calc 1 . .
H H24B 0.837402 0.297114 0.491483 0.101 Uiso calc 1 . .
H H24C 0.753132 0.371277 0.509825 0.101 Uiso calc 1 . .
C C31 0.40608(16) 0.24950(13) 0.80824(10) 0.0308(4) Uani d 1 . .
H H31A 0.391010 0.311967 0.813877 0.037 Uiso calc 1 . .
H H31B 0.392537 0.218510 0.844534 0.037 Uiso calc 1 . .
C C32 0.3211(2) 0.21645(17) 0.75634(13) 0.0540(7) Uani d 1 . .
H H32A 0.240842 0.225693 0.763725 0.081 Uiso calc 1 . .
H H32B 0.332734 0.247793 0.720379 0.081 Uiso calc 1 . .
H H32C 0.334263 0.154292 0.751051 0.081 Uiso calc 1 . .
C C33 0.56613(17) 0.14798(11) 0.80251(8) 0.0264(4) Uani d 1 . .
H H33A 0.641665 0.144305 0.787481 0.032 Uiso calc 1 . .
H H33B 0.507978 0.113177 0.775802 0.032 Uiso calc 1 . .
C C34 0.58083(18) 0.10973(12) 0.86411(9) 0.0330(4) Uani d 1 . .
H H34A 0.606551 0.049237 0.862843 0.049 Uiso calc 1 . .
H H34B 0.639597 0.143118 0.890586 0.049 Uiso calc 1 . .
H H34C 0.505882 0.111984 0.878904 0.049 Uiso calc 1 . .
C C41 0.57470(18) 0.50510(12) 0.85886(10) 0.0318(4) Uani d 1 . .
H H41A 0.597755 0.527616 0.821778 0.038 Uiso calc 1 . .
H H41B 0.625584 0.533061 0.892609 0.038 Uiso calc 1 . .
C C42 0.4488(2) 0.53006(14) 0.86053(11) 0.0431(5) Uani d 1 . .
H H42A 0.440950 0.593379 0.858404 0.065 Uiso calc 1 . .
H H42B 0.397974 0.503768 0.826703 0.065 Uiso calc 1 . .
H H42C 0.425820 0.509216 0.897577 0.065 Uiso calc 1 . .
C C43 0.57826(19) 0.37161(14) 0.91760(9) 0.0338(4) Uani d 1 . .
H H43A 0.584839 0.307827 0.913959 0.041 Uiso calc 1 . .
H H43B 0.498345 0.384782 0.925418 0.041 Uiso calc 1 . .
C C44 0.6661(3) 0.40219(19) 0.96956(11) 0.0620(7) Uani d 1 . .
H H44A 0.651058 0.373178 1.005806 0.093 Uiso calc 1 . .
H H44B 0.745380 0.388142 0.962586 0.093 Uiso calc 1 . .
H H44C 0.658839 0.465138 0.974051 0.093 Uiso calc 1 . .

loop_
_atom_site_aniso_label
_atom_site_aniso_U_11
_atom_site_aniso_U_22
_atom_site_aniso_U_33
_atom_site_aniso_U_12
_atom_site_aniso_U_13
_atom_site_aniso_U_23
Mg1 0.0192(3) 0.0236(3) 0.0206(3) 0.0005(2) 0.0030(2) 0.0011(2)
Mg2 0.0200(3) 0.0326(3) 0.0209(3) -0.0027(2) 0.0005(2) 0.0008(3)
Mg3 0.0190(3) 0.0215(3) 0.0204(3) 0.0005(2) 0.0032(2) 0.0020(2)
Mg4 0.0193(3) 0.0290(3) 0.0206(3) -0.0014(2) 0.0016(2) 0.0004(2)
Cl1 0.0219(2) 0.02278(19) 0.0247(2) -0.00015(16) 0.00402(16) 0.00018(17)
Cl2 0.0214(2) 0.0340(2) 0.0312(3) -0.00148(17) 0.00056(18) 0.01139(19)
Cl3 0.0240(2) 0.0295(2) 0.0241(2) 0.00730(17) 0.00460(17) 0.00182(18)
Cl4 0.0214(2) 0.02222(19) 0.0231(2) 0.00049(15) 0.00457(16) 0.00038(17)
Cl5 0.0212(2) 0.0320(2) 0.0306(3) -0.00177(17) 0.00012(18) 0.01217(19)
Cl6 0.0246(2) 0.0295(2) 0.0242(2) 0.00760(17) 0.00389(17) 0.00337(18)
C1 0.0279(10) 0.0358(10) 0.0259(10) -0.0027(8) -0.0004(8) -0.0018(8)
C2 0.0400(13) 0.0587(15) 0.0559(16) 0.0074(11) -0.0106(11) -0.0109(13)
C3 0.0619(17) 0.0775(18) 0.0307(13) -0.0147(14) 0.0071(12) -0.0069(12)
C4 0.0538(15) 0.0444(13) 0.0549(16) -0.0087(11) 0.0003(12) 0.0011(12)
C5 0.0244(10) 0.0361(10) 0.0247(10) -0.0025(8) -0.0008(8) -0.0037(8)
C6 0.0265(11) 0.0512(13) 0.0453(14) -0.0048(9) -0.0005(9) -0.0040(11)
C7 0.0470(14) 0.0851(18) 0.0252(12) -0.0094(13) 0.0014(10) -0.0011(12)
C8 0.0718(18) 0.0395(13) 0.0577(17) 0.0032(12) -0.0127(14) -0.0152(12)
O1 0.0195(6) 0.0238(6) 0.0339(8) -0.0012(5) 0.0058(5) 0.0012(5)
O2 0.0332(7) 0.0340(7) 0.0252(7) -0.0026(6) 0.0083(6) -0.0053(6)
O3 0.0175(6) 0.0210(6) 0.0294(7) 0.0000(5) 0.0058(5) 0.0000(5)
O4 0.0331(7) 0.0260(6) 0.0235(7) -0.0016(5) 0.0085(5) -0.0020(5)
C11 0.0211(10) 0.0391(11) 0.0395(12) -0.0020(8) 0.0095(8) 0.0051(9)
C12 0.0276(12) 0.0617(15) 0.0572(16) -0.0121(11) -0.0033(10) 0.0053(12)
C13 0.0338(11) 0.0224(9) 0.0506(14) 0.0012(8) 0.0046(10) -0.0013(9)
C14 0.0425(13) 0.0361(12) 0.0695(18) -0.0088(10) -0.0009(12) 0.0204(12)
C21 0.0367(12) 0.0360(11) 0.0426(13) -0.0063(9) 0.0109(9) -0.0163(9)
C22 0.0395(13) 0.0475(13) 0.0536(15) 0.0014(10) 0.0148(11) -0.0190(11)
C23 0.0416(13) 0.0609(14) 0.0247(11) -0.0049(10) 0.0119(9) 0.0027(10)
C24 0.0683(19) 0.104(2) 0.0274(13) -0.0037(16) 0.0001(12) -0.0077(14)
C31 0.0188(9) 0.0338(10) 0.0422(12) 0.0014(7) 0.0125(8) 0.0012(9)
C32 0.0231(11) 0.0653(16) 0.0713(19) -0.0060(10) 0.0009(11) -0.0117(13)
C33 0.0317(10) 0.0200(8) 0.0273(10) 0.0011(7) 0.0045(8) -0.0035(7)
C34 0.0384(11) 0.0270(10) 0.0327(11) -0.0036(8) 0.0033(9) 0.0045(8)
C41 0.0363(11) 0.0225(9) 0.0377(12) -0.0029(8) 0.0096(9) -0.0068(8)
C42 0.0415(13) 0.0384(12) 0.0521(15) 0.0049(9) 0.0152(11) -0.0074(10)
C43 0.0396(12) 0.0409(11) 0.0222(10) -0.0051(9) 0.0092(9) -0.0017(9)
C44 0.0760(19) 0.0776(19) 0.0286(13) -0.0134(15) -0.0031(12) -0.0065(13)

loop_
_atom_type_symbol
_atom_type_description
_atom_type_scat_dispersion_real
_atom_type_scat_dispersion_imag
_atom_type_scat_source
C C 0.0033 0.0016 'International Tables Vol C Tables 4.2.6.8 and 6.1.1.4'
H H 0.0000 0.0000 'International Tables Vol C Tables 4.2.6.8 and 6.1.1.4'
Cl Cl 0.1484 0.1585 'International Tables Vol C Tables 4.2.6.8 and 6.1.1.4'
Mg Mg 0.0486 0.0363 'International Tables Vol C Tables 4.2.6.8 and 6.1.1.4'
O O 0.0106 0.0060 'International Tables Vol C Tables 4.2.6.8 and 6.1.1.4'

loop_
_geom_angle_atom_site_label_1
_geom_angle_atom_site_label_2
_geom_angle_atom_site_label_3
_geom_angle_site_symmetry_1
_geom_angle_site_symmetry_3
_geom_angle
_geom_angle_publ_flag
O2 Mg1 O1 . . 93.33(5) ?
O2 Mg1 Cl2 . . 92.70(5) ?
O1 Mg1 Cl2 . . 91.22(4) ?
O2 Mg1 Cl3 . . 90.17(4) ?
O1 Mg1 Cl3 . . 93.73(4) ?
Cl2 Mg1 Cl3 . . 174.12(3) ?
O2 Mg1 Cl4 . . 174.73(5) ?
O1 Mg1 Cl4 . . 90.10(4) ?
Cl2 Mg1 Cl4 . . 91.21(2) ?
Cl3 Mg1 Cl4 . . 85.61(2) ?
O2 Mg1 Cl1 . . 94.41(4) ?
O1 Mg1 Cl1 . . 171.76(4) ?
Cl2 Mg1 Cl1 . . 85.61(2) ?
Cl3 Mg1 Cl1 . . 89.07(2) ?
Cl4 Mg1 Cl1 . . 82.38(2) ?
O2 Mg1 Mg4 . . 131.76(5) ?
O1 Mg1 Mg4 . . 93.56(4) ?
Cl2 Mg1 Mg4 . . 134.76(3) ?
Cl3 Mg1 Mg4 . . 41.745(17) ?
Cl4 Mg1 Mg4 . . 43.883(16) ?
Cl1 Mg1 Mg4 . . 83.37(2) ?
O2 Mg1 Mg2 . . 96.53(4) ?
O1 Mg1 Mg2 . . 132.21(4) ?
Cl2 Mg1 Mg2 . . 41.808(17) ?
Cl3 Mg1 Mg2 . . 132.72(2) ?
Cl4 Mg1 Mg2 . . 84.07(2) ?
Cl1 Mg1 Mg2 . . 43.851(16) ?
Mg4 Mg1 Mg2 . . 113.03(2) ?
C1 Mg2 Cl2 . . 120.00(6) ?
C1 Mg2 Cl6 . . 118.61(6) ?
Cl2 Mg2 Cl6 . . 104.54(3) ?
C1 Mg2 Cl1 . . 125.52(6) ?
Cl2 Mg2 Cl1 . . 91.35(2) ?
Cl6 Mg2 Cl1 . . 90.28(3) ?
C1 Mg2 Mg1 . . 142.27(6) ?
Cl2 Mg2 Mg1 . . 43.408(17) ?
Cl6 Mg2 Mg1 . . 99.10(2) ?
Cl1 Mg2 Mg1 . . 48.005(17) ?
C1 Mg2 Mg3 . . 142.07(6) ?
Cl2 Mg2 Mg3 . . 97.92(2) ?
Cl6 Mg2 Mg3 . . 42.779(17) ?
Cl1 Mg2 Mg3 . . 47.751(17) ?
Mg1 Mg2 Mg3 . . 67.468(17) ?
O3 Mg3 O4 . . 94.89(5) ?
O3 Mg3 Cl6 . . 91.67(4) ?
O4 Mg3 Cl6 . . 90.00(4) ?
O3 Mg3 Cl5 . . 90.29(4) ?
O4 Mg3 Cl5 . . 93.12(4) ?
Cl6 Mg3 Cl5 . . 176.16(3) ?
O3 Mg3 Cl4 . . 172.94(4) ?
O4 Mg3 Cl4 . . 90.55(4) ?
Cl6 Mg3 Cl4 . . 92.83(2) ?
Cl5 Mg3 Cl4 . . 84.91(2) ?
O3 Mg3 Cl1 . . 92.96(4) ?
O4 Mg3 Cl1 . . 170.55(4) ?
Cl6 Mg3 Cl1 . . 84.50(2) ?
Cl5 Mg3 Cl1 . . 92.10(2) ?
Cl4 Mg3 Cl1 . . 82.07(2) ?
O3 Mg3 Mg4 . . 130.97(4) ?
O4 Mg3 Mg4 . . 95.91(4) ?
Cl6 Mg3 Mg4 . . 135.91(3) ?
Cl5 Mg3 Mg4 . . 41.493(17) ?
Cl4 Mg3 Mg4 . . 43.636(16) ?
Cl1 Mg3 Mg4 . . 82.84(2) ?
O3 Mg3 Mg2 . . 96.51(4) ?
O4 Mg3 Mg2 . . 130.14(4) ?
Cl6 Mg3 Mg2 . . 41.392(17) ?
Cl5 Mg3 Mg2 . . 135.04(3) ?
Cl4 Mg3 Mg2 . . 83.34(2) ?
Cl1 Mg3 Mg2 . . 43.334(16) ?
Mg4 Mg3 Mg2 . . 111.79(2) ?
C5 Mg4 Cl3 . . 118.88(6) ?
C5 Mg4 Cl5 . . 121.03(6) ?
Cl3 Mg4 Cl5 . . 105.06(3) ?
C5 Mg4 Cl4 . . 123.76(6) ?
Cl3 Mg4 Cl4 . . 91.02(2) ?
Cl5 Mg4 Cl4 . . 90.29(2) ?
C5 Mg4 Mg1 . . 138.64(6) ?
Cl3 Mg4 Mg1 . . 43.673(17) ?
Cl5 Mg4 Mg1 . . 100.25(2) ?
Cl4 Mg4 Mg1 . . 47.368(17) ?
C5 Mg4 Mg3 . . 142.99(6) ?
Cl3 Mg4 Mg3 . . 98.01(2) ?
Cl5 Mg4 Mg3 . . 43.395(17) ?
Cl4 Mg4 Mg3 . . 47.132(17) ?
Mg1 Mg4 Mg3 . . 67.685(17) ?
Mg2 Cl1 Mg1 . . 88.14(2) ?
Mg2 Cl1 Mg3 . . 88.92(2) ?
Mg1 Cl1 Mg3 . . 96.92(2) ?
Mg2 Cl2 Mg1 . . 94.78(3) ?
Mg4 Cl3 Mg1 . . 94.58(2) ?
Mg4 Cl4 Mg1 . . 88.75(2) ?
Mg4 Cl4 Mg3 . . 89.23(2) ?
Mg1 Cl4 Mg3 . . 98.63(2) ?
Mg4 Cl5 Mg3 . . 95.11(2) ?
Mg2 Cl6 Mg3 . . 95.83(2) ?
C3 C1 C4 . . 108.14(19) ?
C3 C1 C2 . . 107.4(2) ?
C4 C1 C2 . . 107.51(19) ?
C3 C1 Mg2 . . 111.90(15) ?
C4 C1 Mg2 . . 111.89(15) ?
C2 C1 Mg2 . . 109.76(14) ?
C1 C2 H2A . . 109.5 ?
C1 C2 H2B . . 109.5 ?
H2A C2 H2B . . 109.5 ?
C1 C2 H2C . . 109.5 ?
H2A C2 H2C . . 109.5 ?
H2B C2 H2C . . 109.5 ?
C1 C3 H3A . . 109.5 ?
C1 C3 H3B . . 109.5 ?
H3A C3 H3B . . 109.5 ?
C1 C3 H3C . . 109.5 ?
H3A C3 H3C . . 109.5 ?
H3B C3 H3C . . 109.5 ?
C1 C4 H4A . . 109.5 ?
C1 C4 H4B . . 109.5 ?
H4A C4 H4B . . 109.5 ?
C1 C4 H4C . . 109.5 ?
H4A C4 H4C . . 109.5 ?
H4B C4 H4C . . 109.5 ?
C8 C5 C7 . . 109.2(2) ?
C8 C5 C6 . . 107.36(19) ?
C7 C5 C6 . . 107.40(18) ?
C8 C5 Mg4 . . 108.47(15) ?
C7 C5 Mg4 . . 110.82(14) ?
C6 C5 Mg4 . . 113.46(14) ?
C5 C6 H6A . . 109.5 ?
C5 C6 H6B . . 109.5 ?
H6A C6 H6B . . 109.5 ?
C5 C6 H6C . . 109.5 ?
H6A C6 H6C . . 109.5 ?
H6B C6 H6C . . 109.5 ?
C5 C7 H7A . . 109.5 ?
C5 C7 H7B . . 109.5 ?
H7A C7 H7B . . 109.5 ?
C5 C7 H7C . . 109.5 ?
H7A C7 H7C . . 109.5 ?
H7B C7 H7C . . 109.5 ?
C5 C8 H8A . . 109.5 ?
C5 C8 H8B . . 109.5 ?
H8A C8 H8B . . 109.5 ?
C5 C8 H8C . . 109.5 ?
H8A C8 H8C . . 109.5 ?
H8B C8 H8C . . 109.5 ?
C13 O1 C11 . . 113.76(14) ?
C13 O1 Mg1 . . 123.38(11) ?
C11 O1 Mg1 . . 122.84(11) ?
C23 O2 C21 . . 114.54(16) ?
C23 O2 Mg1 . . 121.76(13) ?
C21 O2 Mg1 . . 123.63(12) ?
C31 O3 C33 . . 113.99(13) ?
C31 O3 Mg3 . . 123.39(10) ?
C33 O3 Mg3 . . 122.58(10) ?
C43 O4 C41 . . 114.78(15) ?
C43 O4 Mg3 . . 122.50(11) ?
C41 O4 Mg3 . . 122.72(11) ?
O1 C11 C12 . . 112.69(18) ?
O1 C11 H11A . . 109.1 ?
C12 C11 H11A . . 109.1 ?
O1 C11 H11B . . 109.1 ?
C12 C11 H11B . . 109.1 ?
H11A C11 H11B . . 107.8 ?
C11 C12 H12A . . 109.5 ?
C11 C12 H12B . . 109.5 ?
H12A C12 H12B . . 109.5 ?
C11 C12 H12C . . 109.5 ?
H12A C12 H12C . . 109.5 ?
H12B C12 H12C . . 109.5 ?
O1 C13 C14 . . 113.18(19) ?
O1 C13 H13A . . 108.9 ?
C14 C13 H13A . . 108.9 ?
O1 C13 H13B . . 108.9 ?
C14 C13 H13B . . 108.9 ?
H13A C13 H13B . . 107.8 ?
C13 C14 H14A . . 109.5 ?
C13 C14 H14B . . 109.5 ?
H14A C14 H14B . . 109.5 ?
C13 C14 H14C . . 109.5 ?
H14A C14 H14C . . 109.5 ?
H14B C14 H14C . . 109.5 ?
O2 C21 C22 . . 112.44(16) ?
O2 C21 H21A . . 109.1 ?
C22 C21 H21A . . 109.1 ?
O2 C21 H21B . . 109.1 ?
C22 C21 H21B . . 109.1 ?
H21A C21 H21B . . 107.8 ?
C21 C22 H22A . . 109.5 ?
C21 C22 H22B . . 109.5 ?
H22A C22 H22B . . 109.5 ?
C21 C22 H22C . . 109.5 ?
H22A C22 H22C . . 109.5 ?
H22B C22 H22C . . 109.5 ?
O2 C23 C24 . . 113.1(2) ?
O2 C23 H23A . . 109.0 ?
C24 C23 H23A . . 109.0 ?
O2 C23 H23B . . 109.0 ?
C24 C23 H23B . . 109.0 ?
H23A C23 H23B . . 107.8 ?
C23 C24 H24A . . 109.5 ?
C23 C24 H24B . . 109.5 ?
H24A C24 H24B . . 109.5 ?
C23 C24 H24C . . 109.5 ?
H24A C24 H24C . . 109.5 ?
H24B C24 H24C . . 109.5 ?
O3 C31 C32 . . 112.99(17) ?
O3 C31 H31A . . 109.0 ?
C32 C31 H31A . . 109.0 ?
O3 C31 H31B . . 109.0 ?
C32 C31 H31B . . 109.0 ?
H31A C31 H31B . . 107.8 ?
C31 C32 H32A . . 109.5 ?
C31 C32 H32B . . 109.5 ?
H32A C32 H32B . . 109.5 ?
C31 C32 H32C . . 109.5 ?
H32A C32 H32C . . 109.5 ?
H32B C32 H32C . . 109.5 ?
O3 C33 C34 . . 112.69(15) ?
O3 C33 H33A . . 109.1 ?
C34 C33 H33A . . 109.1 ?
O3 C33 H33B . . 109.1 ?
C34 C33 H33B . . 109.1 ?
H33A C33 H33B . . 107.8 ?
C33 C34 H34A . . 109.5 ?
C33 C34 H34B . . 109.5 ?
H34A C34 H34B . . 109.5 ?
C33 C34 H34C . . 109.5 ?
H34A C34 H34C . . 109.5 ?
H34B C34 H34C . . 109.5 ?
O4 C41 C42 . . 113.16(16) ?
O4 C41 H41A . . 108.9 ?
C42 C41 H41A . . 108.9 ?
O4 C41 H41B . . 108.9 ?
C42 C41 H41B . . 108.9 ?
H41A C41 H41B . . 107.8 ?
C41 C42 H42A . . 109.5 ?
C41 C42 H42B . . 109.5 ?
H42A C42 H42B . . 109.5 ?
C41 C42 H42C . . 109.5 ?
H42A C42 H42C . . 109.5 ?
H42B C42 H42C . . 109.5 ?
O4 C43 C44 . . 113.08(18) ?
O4 C43 H43A . . 109.0 ?
C44 C43 H43A . . 109.0 ?
O4 C43 H43B . . 109.0 ?
C44 C43 H43B . . 109.0 ?
H43A C43 H43B . . 107.8 ?
C43 C44 H44A . . 109.5 ?
C43 C44 H44B . . 109.5 ?
H44A C44 H44B . . 109.5 ?
C43 C44 H44C . . 109.5 ?
H44A C44 H44C . . 109.5 ?
H44B C44 H44C . . 109.5 ?

loop_
_geom_bond_atom_site_label_1
_geom_bond_atom_site_label_2
_geom_bond_site_symmetry_2
_geom_bond_distance
_geom_bond_publ_flag
Mg1 O2 . 2.0742(14) y
Mg1 O1 . 2.0776(13) y
Mg1 Cl2 . 2.4560(7) y
Mg1 Cl3 . 2.4668(7) y
Mg1 Cl4 . 2.6204(7) y
Mg1 Cl1 . 2.6483(7) y
Mg1 Mg4 . 3.5608(9) y
Mg1 Mg2 . 3.5615(8) y
Mg2 C1 . 2.137(2) y
Mg2 Cl2 . 2.3825(7) y
Mg2 Cl6 . 2.3905(8) y
Mg2 Cl1 . 2.4687(7) y
Mg2 Mg3 . 3.5967(9) y
Mg3 O3 . 2.0698(13) y
Mg3 O4 . 2.0761(14) y
Mg3 Cl6 . 2.4555(7) y
Mg3 Cl5 . 2.4676(7) y
Mg3 Cl4 . 2.6222(7) y
Mg3 Cl1 . 2.6629(7) y
Mg3 Mg4 . 3.5774(8) y
Mg4 C5 . 2.135(2) y
Mg4 Cl3 . 2.3785(7) y
Mg4 Cl5 . 2.3796(7) y
Mg4 Cl4 . 2.4689(7) y
C1 C3 . 1.524(3) ?
C1 C4 . 1.524(3) ?
C1 C2 . 1.531(3) ?
C2 H2A . 0.9800 ?
C2 H2B . 0.9800 ?
C2 H2C . 0.9800 ?
C3 H3A . 0.9800 ?
C3 H3B . 0.9800 ?
C3 H3C . 0.9800 ?
C4 H4A . 0.9800 ?
C4 H4B . 0.9800 ?
C4 H4C . 0.9800 ?
C5 C8 . 1.519(3) ?
C5 C7 . 1.527(3) ?
C5 C6 . 1.527(3) ?
C6 H6A . 0.9800 ?
C6 H6B . 0.9800 ?
C6 H6C . 0.9800 ?
C7 H7A . 0.9800 ?
C7 H7B . 0.9800 ?
C7 H7C . 0.9800 ?
C8 H8A . 0.9800 ?
C8 H8B . 0.9800 ?
C8 H8C . 0.9800 ?
O1 C13 . 1.454(2) ?
O1 C11 . 1.457(2) ?
O2 C23 . 1.452(2) ?
O2 C21 . 1.459(2) ?
O3 C31 . 1.456(2) ?
O3 C33 . 1.457(2) ?
O4 C43 . 1.453(2) ?
O4 C41 . 1.458(2) ?
C11 C12 . 1.506(3) ?
C11 H11A . 0.9900 ?
C11 H11B . 0.9900 ?
C12 H12A . 0.9800 ?
C12 H12B . 0.9800 ?
C12 H12C . 0.9800 ?
C13 C14 . 1.494(3) ?
C13 H13A . 0.9900 ?
C13 H13B . 0.9900 ?
C14 H14A . 0.9800 ?
C14 H14B . 0.9800 ?
C14 H14C . 0.9800 ?
C21 C22 . 1.518(3) ?
C21 H21A . 0.9900 ?
C21 H21B . 0.9900 ?
C22 H22A . 0.9800 ?
C22 H22B . 0.9800 ?
C22 H22C . 0.9800 ?
C23 C24 . 1.503(3) ?
C23 H23A . 0.9900 ?
C23 H23B . 0.9900 ?
C24 H24A . 0.9800 ?
C24 H24B . 0.9800 ?
C24 H24C . 0.9800 ?
C31 C32 . 1.502(3) ?
C31 H31A . 0.9900 ?
C31 H31B . 0.9900 ?
C32 H32A . 0.9800 ?
C32 H32B . 0.9800 ?
C32 H32C . 0.9800 ?
C33 C34 . 1.509(3) ?
C33 H33A . 0.9900 ?
C33 H33B . 0.9900 ?
C34 H34A . 0.9800 ?
C34 H34B . 0.9800 ?
C34 H34C . 0.9800 ?
C41 C42 . 1.513(3) ?
C41 H41A . 0.9900 ?
C41 H41B . 0.9900 ?
C42 H42A . 0.9800 ?
C42 H42B . 0.9800 ?
C42 H42C . 0.9800 ?
C43 C44 . 1.508(3) ?
C43 H43A . 0.9900 ?
C43 H43B . 0.9900 ?
C44 H44A . 0.9800 ?
C44 H44B . 0.9800 ?
C44 H44C . 0.9800 ?

loop_
_geom_hbond_atom_site_label_D
_geom_hbond_atom_site_label_H
_geom_hbond_atom_site_label_A
_geom_hbond_site_symmetry_A
_geom_hbond_distance_DH
_geom_hbond_distance_HA
_geom_hbond_distance_DA
_geom_hbond_angle_DHA
_geom_hbond_publ_flag
C32 H32A Cl3 1_455 0.98 2.96 3.876(2) 155.2 yes
C34 H34A Cl6 4_657 0.98 2.92 3.602(2) 127.4 yes

loop_
_geom_torsion_atom_site_label_1
_geom_torsion_atom_site_label_2
_geom_torsion_atom_site_label_3
_geom_torsion_atom_site_label_4
_geom_torsion_site_symmetry_1
_geom_torsion_site_symmetry_2
_geom_torsion_site_symmetry_3
_geom_torsion_site_symmetry_4
_geom_torsion
_geom_torsion_publ_flag
C13 O1 C11 C12 . . . . 71.5(2) ?
Mg1 O1 C11 C12 . . . . -107.09(18) ?
C11 O1 C13 C14 . . . . 76.2(2) ?
Mg1 O1 C13 C14 . . . . -105.27(18) ?
C23 O2 C21 C22 . . . . 72.4(2) ?
Mg1 O2 C21 C22 . . . . -104.48(19) ?
C21 O2 C23 C24 . . . . 71.3(3) ?
Mg1 O2 C23 C24 . . . . -111.7(2) ?
C33 O3 C31 C32 . . . . -68.9(2) ?
Mg3 O3 C31 C32 . . . . 113.14(17) ?
C31 O3 C33 C34 . . . . -72.6(2) ?
Mg3 O3 C33 C34 . . . . 105.41(16) ?
C43 O4 C41 C42 . . . . -66.1(2) ?
Mg3 O4 C41 C42 . . . . 112.98(17) ?
C41 O4 C43 C44 . . . . -64.8(2) ?
Mg3 O4 C43 C44 . . . . 116.12(19) ?

_cod_database_fobs_code 2312106
